data_7218089
loop_
_publ_author_name
'Cheng, Lin'
'Wang, Jun'
'Qi, Qi'
'Zhang, Xiuying'
'Yu, Haiyan'
'Gou, Shaohua'
'Fang, Lei'

_publ_section_title
;
 Temperature-induced one-dimensional chiral Ag(i) linear chains and
 left-handed 21helices: DFT studies, luminescence and SHG response
;
_journal_issue 43
_journal_name_full CrystEngComm
_journal_page_first 10056
_journal_paper_doi 10.1039/C4CE01601G
_journal_volume 16
_journal_year 2014
_chemical_formula_moiety 'C32 H32 Ag N4 O2, N O3, 3(H2 O)'
_chemical_formula_sum 'C32 H38 Ag N5 O8'
_chemical_formula_weight 728.54
_chemical_name_systematic
; 
 ? 
;
_space_group_IT_number 19
_symmetry_cell_setting orthorhombic
_symmetry_space_group_name_Hall 'P 2ac 2ab'
_symmetry_space_group_name_H-M 'P 21 21 21'
_atom_sites_solution_hydrogens geom
_atom_sites_solution_primary direct
_atom_sites_solution_secondary difmap
_audit_creation_method SHELXL-97
_cell_angle_alpha 90.00
_cell_angle_beta 90.00
_cell_angle_gamma 90.00
_cell_formula_units_Z 4
_cell_length_a 10.9284(12)
_cell_length_b 13.1429(14)
_cell_length_c 23.209(2)
_cell_measurement_reflns_used 795
_cell_measurement_temperature 123(2)
_cell_measurement_theta_max 28.0
_cell_measurement_theta_min 2.41
_cell_volume 3333.5(6)
_computing_cell_refinement 'SMART (Bruker, 2000)'
_computing_data_collection 'SMART (Bruker, 2000)'
_computing_data_reduction 'SAINT (Bruker, 2000)'
_computing_molecular_graphics
;
ORTEPIII (Burnett & Johnson, 1996); ORTEP-3 for Windows (Farrugia, 1997);
PLATON (Spek, 2009)
;
_computing_publication_material 'SHELXTL (Bruker, 2000)'
_computing_structure_refinement 'SHELXL-97 (Sheldrick, 2008)'
_computing_structure_solution 'SHELXTL (Bruker, 2000)'
_diffrn_ambient_temperature 123(2)
_diffrn_measured_fraction_theta_full 0.984
_diffrn_measured_fraction_theta_max 0.984
_diffrn_measurement_device_type 'Bruker SMART APEX CCD'
_diffrn_measurement_method '\f and \w scan'
_diffrn_radiation_monochromator graphite
_diffrn_radiation_source 'fine-focus sealed tube'
_diffrn_radiation_type MoK\a
_diffrn_radiation_wavelength 0.71073
_diffrn_reflns_av_R_equivalents 0.0540
_diffrn_reflns_av_sigmaI/netI 0.0575
_diffrn_reflns_limit_h_max 13
_diffrn_reflns_limit_h_min -13
_diffrn_reflns_limit_k_max 16
_diffrn_reflns_limit_k_min -16
_diffrn_reflns_limit_l_max 28
_diffrn_reflns_limit_l_min -28
_diffrn_reflns_number 24726
_diffrn_reflns_theta_full 26.00
_diffrn_reflns_theta_max 26.00
_diffrn_reflns_theta_min 2.34
_exptl_absorpt_coefficient_mu 0.661
_exptl_absorpt_correction_T_max 0.8682
_exptl_absorpt_correction_T_min 0.8522
_exptl_absorpt_correction_type multi-scan
_exptl_absorpt_process_details 'SADABS (Sheldrick, 2008)'
_exptl_crystal_colour colorless
_exptl_crystal_density_diffrn 1.452
_exptl_crystal_density_method 'not measured'
_exptl_crystal_description block
_exptl_crystal_F_000 1504
_exptl_crystal_size_max 0.25
_exptl_crystal_size_mid 0.23
_exptl_crystal_size_min 0.22
_refine_diff_density_max 0.850
_refine_diff_density_min -0.719
_refine_diff_density_rms 0.078
_refine_ls_abs_structure_details 'Flack H D (1983), Acta Cryst. A39, 876-881'
_refine_ls_abs_structure_Flack 0.00(4)
_refine_ls_extinction_method none
_refine_ls_goodness_of_fit_ref 1.073
_refine_ls_hydrogen_treatment constr
_refine_ls_matrix_type full
_refine_ls_number_parameters 385
_refine_ls_number_reflns 6409
_refine_ls_number_restraints 18
_refine_ls_restrained_S_all 1.072
_refine_ls_R_factor_all 0.0960
_refine_ls_R_factor_gt 0.0594
_refine_ls_shift/su_max 0.003
_refine_ls_shift/su_mean 0.000
_refine_ls_structure_factor_coef Fsqd
_refine_ls_weighting_details 'calc w=1/[\s^2^(Fo^2^)+(0.0773P)^2^+2.1088P] where P=(Fo^2^+2Fc^2^)/3'
_refine_ls_weighting_scheme calc
_refine_ls_wR_factor_gt 0.1467
_refine_ls_wR_factor_ref 0.1686
_reflns_number_gt 4254
_reflns_number_total 6409
_reflns_threshold_expression >2sigma(I)
_cod_data_source_file c4ce01601g2.cif
_cod_data_source_block 2a
_cod_depositor_comments 'Adding full bibliography for 7218088--7218091.cif.'
_cod_original_cell_volume 3333.6(6)
_cod_original_sg_symbol_H-M P2(1)2(1)2(1)
_cod_database_code 7218089

loop_
_symmetry_equiv_pos_as_xyz
'x, y, z'
'-x+1/2, -y, z+1/2'
'-x, y+1/2, -z+1/2'
'x+1/2, -y+1/2, -z'

loop_
_atom_site_label
_atom_site_type_symbol
_atom_site_fract_x
_atom_site_fract_y
_atom_site_fract_z
_atom_site_U_iso_or_equiv
_atom_site_adp_type
_atom_site_occupancy
_atom_site_symmetry_multiplicity
_atom_site_calc_flag
_atom_site_refinement_flags
Ag1 Ag 1.47575(6) 0.71665(5) 0.96548(2) 0.0785(2) Uani 1 1 d .
C1 C 1.3187(6) 0.7789(5) 0.8622(3) 0.0530(15) Uani 1 1 d .
H1A H 1.2748 0.7219 0.8738 0.064 Uiso 1 1 calc R
C2 C 1.4683(7) 0.8968(5) 0.8808(3) 0.0554(15) Uani 1 1 d .
H2A H 1.5308 0.9210 0.9042 0.066 Uiso 1 1 calc R
C3 C 1.4414(6) 0.9483(5) 0.8313(3) 0.0587(18) Uani 1 1 d .
H3A H 1.4824 1.0082 0.8223 0.070 Uiso 1 1 calc R
C4 C 1.3524(6) 0.9105(5) 0.7947(3) 0.0540(16) Uani 1 1 d .
H4A H 1.3358 0.9425 0.7599 0.065 Uiso 1 1 calc R
C5 C 1.2882(6) 0.8238(4) 0.8109(3) 0.0432(14) Uani 1 1 d .
C6 C 1.1888(5) 0.7775(5) 0.7738(3) 0.0479(14) Uani 1 1 d .
H6A H 1.1514 0.7218 0.7949 0.058 Uiso 1 1 calc R
H6B H 1.1261 0.8284 0.7673 0.058 Uiso 1 1 calc R
C7 C 1.1704(5) 0.7780(5) 0.6644(3) 0.0476(14) Uani 1 1 d .
H7A H 1.2054 0.7406 0.6318 0.057 Uiso 1 1 calc R
C8 C 1.1965(7) 0.8901(5) 0.6544(3) 0.0605(18) Uani 1 1 d .
H8A H 1.1649 0.9295 0.6864 0.073 Uiso 1 1 calc R
H8B H 1.2842 0.9009 0.6524 0.073 Uiso 1 1 calc R
C9 C 1.1377(8) 0.9261(6) 0.5990(3) 0.076(2) Uani 1 1 d .
H9A H 1.1758 0.8920 0.5666 0.091 Uiso 1 1 calc R
H9B H 1.1510 0.9986 0.5947 0.091 Uiso 1 1 calc R
C10 C 0.9996(8) 0.9041(6) 0.5988(4) 0.077(2) Uani 1 1 d .
H10A H 0.9603 0.9429 0.6291 0.092 Uiso 1 1 calc R
H10B H 0.9649 0.9253 0.5622 0.092 Uiso 1 1 calc R
C11 C 0.9757(7) 0.7916(5) 0.6079(3) 0.0664(17) Uani 1 1 d .
H11A H 1.0097 0.7532 0.5760 0.080 Uiso 1 1 calc R
H11B H 0.8882 0.7794 0.6090 0.080 Uiso 1 1 calc R
C12 C 1.0348(6) 0.7553(4) 0.6654(2) 0.0450(13) Uani 1 1 d .
H12A H 0.9980 0.7943 0.6970 0.054 Uiso 1 1 calc R
C13 C 1.0622(6) 0.5710(5) 0.6356(3) 0.0541(16) Uani 1 1 d .
H13A H 1.1001 0.5172 0.6580 0.065 Uiso 1 1 calc R
H13B H 1.1260 0.6038 0.6133 0.065 Uiso 1 1 calc R
C14 C 0.9704(7) 0.5240(4) 0.5946(2) 0.0498(14) Uani 1 1 d .
C15 C 0.8491(6) 0.5467(5) 0.5901(3) 0.0606(18) Uani 1 1 d .
H15A H 0.8148 0.5951 0.6144 0.073 Uiso 1 1 calc R
C16 C 0.7782(7) 0.4998(6) 0.5506(3) 0.0658(19) Uani 1 1 d .
H16A H 0.6959 0.5169 0.5471 0.079 Uiso 1 1 calc R
C17 C 0.8276(7) 0.4274(6) 0.5159(3) 0.0600(18) Uani 1 1 d .
H17A H 0.7775 0.3951 0.4891 0.072 Uiso 1 1 calc R
C18 C 1.0160(7) 0.4490(4) 0.5568(3) 0.0565(16) Uani 1 1 d .
H18A H 1.0988 0.4328 0.5586 0.068 Uiso 1 1 calc R
C19 C 1.3216(6) 0.6712(5) 0.7117(3) 0.0618(18) Uani 1 1 d .
C20 C 1.3677(7) 0.6178(5) 0.7655(3) 0.0616(18) Uani 1 1 d .
C21 C 1.4883(7) 0.6312(5) 0.7820(4) 0.070(2) Uani 1 1 d .
H21A H 1.5399 0.6742 0.7614 0.084 Uiso 1 1 calc R
C22 C 1.5311(9) 0.5783(7) 0.8306(5) 0.091(3) Uani 1 1 d .
H22A H 1.6104 0.5902 0.8435 0.110 Uiso 1 1 calc R
C23 C 1.4604(10) 0.5110(7) 0.8590(4) 0.093(3) Uani 1 1 d .
H23A H 1.4914 0.4760 0.8906 0.111 Uiso 1 1 calc R
C24 C 1.3385(9) 0.4936(7) 0.8404(5) 0.100(3) Uani 1 1 d .
H24A H 1.2892 0.4464 0.8591 0.120 Uiso 1 1 calc R
C25 C 1.2944(8) 0.5484(6) 0.7937(4) 0.079(2) Uani 1 1 d .
H25A H 1.2144 0.5382 0.7814 0.095 Uiso 1 1 calc R
C26 C 0.9543(6) 0.6076(5) 0.7222(3) 0.0525(15) Uani 1 1 d .
C27 C 0.8900(6) 0.6773(5) 0.7643(3) 0.0494(15) Uani 1 1 d .
C28 C 0.9161(6) 0.6675(5) 0.8228(3) 0.0582(17) Uani 1 1 d .
H28A H 0.9729 0.6195 0.8351 0.070 Uiso 1 1 calc R
C29 C 0.8584(7) 0.7279(6) 0.8621(3) 0.072(2) Uani 1 1 d .
H29A H 0.8778 0.7223 0.9010 0.086 Uiso 1 1 calc R
C30 C 0.7719(8) 0.7971(7) 0.8446(4) 0.078(2) Uani 1 1 d .
H30A H 0.7327 0.8378 0.8716 0.094 Uiso 1 1 calc R
C31 C 0.7437(7) 0.8060(6) 0.7883(4) 0.075(2) Uani 1 1 d .
H31A H 0.6843 0.8524 0.7768 0.090 Uiso 1 1 calc R
C32 C 0.8027(6) 0.7463(5) 0.7471(3) 0.065(2) Uani 1 1 d .
H32A H 0.7831 0.7530 0.7083 0.078 Uiso 1 1 calc R
N1 N 1.4081(5) 0.8126(4) 0.8967(2) 0.0530(13) Uani 1 1 d .
N2 N 1.2310(4) 0.7390(4) 0.7178(2) 0.0483(12) Uani 1 1 d .
N3 N 1.0088(4) 0.6459(3) 0.6754(2) 0.0473(12) Uani 1 1 d .
N4 N 0.9467(6) 0.4004(4) 0.5187(2) 0.0617(15) Uani 1 1 d .
N5 N 1.6720(13) 0.8800(9) 1.0134(6) 0.1604(19) Uani 1 1 d .
O1 O 1.3682(6) 0.6502(6) 0.6650(3) 0.106(2) Uani 1 1 d .
O2 O 0.9541(6) 0.5156(3) 0.7320(2) 0.0801(15) Uani 1 1 d .
O3 O 1.7469(8) 0.9282(7) 1.0450(5) 0.1604(19) Uani 1 1 d .
O4 O 1.5670(9) 0.8726(7) 1.0284(5) 0.1604(19) Uani 1 1 d .
O5 O 1.7184(8) 0.8178(6) 0.9848(5) 0.1604(19) Uani 1 1 d .
O1W O 1.624(2) 0.7348(18) 0.6081(10) 0.412(8) Uani 1 1 d U
H1WA H 1.5779 0.7033 0.6187 0.495 Uiso 1 1 d R
H1WB H 1.6468 0.7699 0.5791 0.495 Uiso 1 1 d R
O2W O 1.686(3) 0.8389(17) 0.5106(11) 0.412(8) Uani 1 1 d U
H2WA H 1.7028 0.8970 0.5172 0.495 Uiso 1 1 d R
H2WB H 1.7505 0.8221 0.4972 0.495 Uiso 1 1 d R
O3W O 1.399(3) 0.6950(18) 0.5493(11) 0.412(8) Uani 1 1 d U
H3WA H 1.3856 0.6764 0.5816 0.495 Uiso 1 1 d R
H3WB H 1.4586 0.7012 0.5393 0.495 Uiso 1 1 d R

loop_
_atom_site_aniso_label
_atom_site_aniso_U_11
_atom_site_aniso_U_22
_atom_site_aniso_U_33
_atom_site_aniso_U_23
_atom_site_aniso_U_13
_atom_site_aniso_U_12
Ag1 0.1077(5) 0.0683(4) 0.0596(3) 0.0211(3) -0.0064(3) 0.0122(3)
C1 0.060(4) 0.041(3) 0.058(4) 0.004(3) 0.006(3) 0.003(3)
C2 0.054(4) 0.060(4) 0.052(3) 0.002(3) -0.005(3) -0.005(4)
C3 0.060(4) 0.054(4) 0.063(4) 0.006(3) -0.004(3) -0.017(3)
C4 0.059(4) 0.050(4) 0.052(4) 0.016(3) -0.006(3) -0.004(3)
C5 0.048(3) 0.037(3) 0.044(3) 0.002(3) 0.009(3) -0.002(3)
C6 0.042(3) 0.048(3) 0.054(4) 0.001(3) 0.004(3) -0.001(3)
C7 0.052(3) 0.040(3) 0.052(3) -0.004(3) 0.004(3) -0.002(3)
C8 0.062(4) 0.049(4) 0.071(5) -0.006(3) 0.013(3) -0.011(3)
C9 0.113(7) 0.054(4) 0.061(4) 0.013(4) 0.010(5) -0.003(4)
C10 0.087(6) 0.064(4) 0.078(5) 0.013(4) -0.014(4) 0.003(4)
C11 0.070(4) 0.069(4) 0.060(4) 0.009(3) -0.014(4) 0.012(4)
C12 0.048(3) 0.039(3) 0.049(3) -0.004(2) 0.000(3) 0.003(3)
C13 0.054(4) 0.044(3) 0.064(4) -0.019(3) 0.001(3) 0.001(3)
C14 0.059(4) 0.039(3) 0.051(3) -0.006(3) 0.007(3) -0.005(3)
C15 0.063(5) 0.052(4) 0.066(4) -0.016(3) 0.007(4) -0.003(3)
C16 0.056(4) 0.068(5) 0.073(5) -0.002(4) 0.007(4) -0.009(4)
C17 0.074(5) 0.064(4) 0.042(4) -0.006(3) -0.002(3) -0.016(4)
C18 0.069(4) 0.045(3) 0.055(3) -0.005(3) 0.013(4) -0.002(3)
C19 0.052(4) 0.059(4) 0.074(5) -0.021(4) -0.001(4) 0.013(3)
C20 0.060(5) 0.046(4) 0.079(5) -0.012(4) -0.008(4) 0.013(3)
C21 0.050(4) 0.060(4) 0.100(5) -0.021(4) -0.008(4) 0.012(3)
C22 0.074(5) 0.073(5) 0.127(8) -0.032(6) -0.037(6) 0.022(5)
C23 0.097(7) 0.078(6) 0.103(7) -0.005(5) -0.024(6) 0.032(6)
C24 0.098(7) 0.061(5) 0.142(9) 0.018(6) -0.029(6) 0.000(5)
C25 0.067(5) 0.059(5) 0.112(7) 0.001(5) -0.012(5) 0.007(4)
C26 0.056(4) 0.045(3) 0.057(4) -0.003(3) -0.002(3) -0.004(3)
C27 0.044(3) 0.044(3) 0.059(4) -0.003(3) 0.007(3) -0.005(3)
C28 0.056(4) 0.063(4) 0.056(4) -0.005(3) 0.006(3) -0.009(3)
C29 0.087(5) 0.073(5) 0.056(4) -0.012(4) 0.019(4) -0.012(5)
C30 0.072(5) 0.069(5) 0.093(6) -0.018(5) 0.033(5) -0.013(5)
C31 0.064(5) 0.067(5) 0.092(6) 0.000(5) 0.018(4) 0.014(4)
C32 0.055(4) 0.068(5) 0.071(5) 0.001(4) 0.008(3) 0.001(3)
N1 0.061(3) 0.045(3) 0.053(3) 0.006(2) -0.001(3) 0.001(3)
N2 0.041(3) 0.047(3) 0.056(3) -0.010(2) -0.002(2) 0.000(2)
N3 0.049(3) 0.037(2) 0.056(3) -0.008(2) 0.006(2) -0.005(2)
N4 0.073(4) 0.062(3) 0.051(3) -0.016(3) 0.002(3) 0.002(3)
N5 0.142(4) 0.138(4) 0.201(5) -0.067(3) 0.046(4) -0.021(3)
O1 0.096(4) 0.141(6) 0.082(4) -0.025(4) -0.002(3) 0.072(4)
O2 0.110(4) 0.043(3) 0.087(3) -0.003(2) 0.013(3) 0.001(3)
O3 0.142(4) 0.138(4) 0.201(5) -0.067(3) 0.046(4) -0.021(3)
O4 0.142(4) 0.138(4) 0.201(5) -0.067(3) 0.046(4) -0.021(3)
O5 0.142(4) 0.138(4) 0.201(5) -0.067(3) 0.046(4) -0.021(3)
O1W 0.412(9) 0.418(9) 0.407(9) -0.002(6) -0.009(6) 0.007(6)
O2W 0.412(9) 0.418(9) 0.407(9) -0.002(6) -0.009(6) 0.007(6)
O3W 0.412(9) 0.418(9) 0.407(9) -0.002(6) -0.009(6) 0.007(6)

loop_
_atom_type_symbol
_atom_type_description
_atom_type_scat_dispersion_real
_atom_type_scat_dispersion_imag
_atom_type_scat_source
C C 0.0033 0.0016 'International Tables Vol C Tables 4.2.6.8 and 6.1.1.4'
H H 0.0000 0.0000 'International Tables Vol C Tables 4.2.6.8 and 6.1.1.4'
N N 0.0061 0.0033 'International Tables Vol C Tables 4.2.6.8 and 6.1.1.4'
O O 0.0106 0.0060 'International Tables Vol C Tables 4.2.6.8 and 6.1.1.4'
Ag Ag -0.8971 1.1015 'International Tables Vol C Tables 4.2.6.8 and 6.1.1.4'

loop_
_geom_angle_atom_site_label_1
_geom_angle_atom_site_label_2
_geom_angle_atom_site_label_3
_geom_angle
_geom_angle_site_symmetry_1
_geom_angle_site_symmetry_3
N4 Ag1 N1 167.6(2) 2_765 .
N1 C1 C5 123.7(6) . .
N1 C1 H1A 118.1 . .
C5 C1 H1A 118.1 . .
N1 C2 C3 122.5(6) . .
N1 C2 H2A 118.8 . .
C3 C2 H2A 118.8 . .
C2 C3 C4 119.3(6) . .
C2 C3 H3A 120.3 . .
C4 C3 H3A 120.3 . .
C3 C4 C5 118.9(6) . .
C3 C4 H4A 120.5 . .
C5 C4 H4A 120.5 . .
C1 C5 C4 117.7(6) . .
C1 C5 C6 119.7(6) . .
C4 C5 C6 122.6(6) . .
N2 C6 C5 114.6(5) . .
N2 C6 H6A 108.6 . .
C5 C6 H6A 108.6 . .
N2 C6 H6B 108.6 . .
C5 C6 H6B 108.6 . .
H6A C6 H6B 107.6 . .
N2 C7 C12 110.7(5) . .
N2 C7 C8 112.1(5) . .
C12 C7 C8 112.2(5) . .
N2 C7 H7A 107.2 . .
C12 C7 H7A 107.2 . .
C8 C7 H7A 107.2 . .
C9 C8 C7 110.7(6) . .
C9 C8 H8A 109.5 . .
C7 C8 H8A 109.5 . .
C9 C8 H8B 109.5 . .
C7 C8 H8B 109.5 . .
H8A C8 H8B 108.1 . .
C8 C9 C10 111.2(6) . .
C8 C9 H9A 109.4 . .
C10 C9 H9A 109.4 . .
C8 C9 H9B 109.4 . .
C10 C9 H9B 109.4 . .
H9A C9 H9B 108.0 . .
C11 C10 C9 110.6(6) . .
C11 C10 H10A 109.5 . .
C9 C10 H10A 109.5 . .
C11 C10 H10B 109.5 . .
C9 C10 H10B 109.5 . .
H10A C10 H10B 108.1 . .
C10 C11 C12 110.3(6) . .
C10 C11 H11A 109.6 . .
C12 C11 H11A 109.6 . .
C10 C11 H11B 109.6 . .
C12 C11 H11B 109.6 . .
H11A C11 H11B 108.1 . .
N3 C12 C7 112.4(5) . .
N3 C12 C11 110.6(5) . .
C7 C12 C11 109.4(5) . .
N3 C12 H12A 108.1 . .
C7 C12 H12A 108.1 . .
C11 C12 H12A 108.1 . .
N3 C13 C14 113.9(5) . .
N3 C13 H13A 108.8 . .
C14 C13 H13A 108.8 . .
N3 C13 H13B 108.8 . .
C14 C13 H13B 108.8 . .
H13A C13 H13B 107.7 . .
C15 C14 C18 116.7(6) . .
C15 C14 C13 127.1(6) . .
C18 C14 C13 116.2(6) . .
C16 C15 C14 120.7(7) . .
C16 C15 H15A 119.6 . .
C14 C15 H15A 119.6 . .
C15 C16 C17 119.6(7) . .
C15 C16 H16A 120.2 . .
C17 C16 H16A 120.2 . .
N4 C17 C16 122.5(6) . .
N4 C17 H17A 118.7 . .
C16 C17 H17A 118.7 . .
N4 C18 C14 123.2(7) . .
N4 C18 H18A 118.4 . .
C14 C18 H18A 118.4 . .
O1 C19 N2 123.4(7) . .
O1 C19 C20 118.9(6) . .
N2 C19 C20 117.7(6) . .
C25 C20 C21 120.3(7) . .
C25 C20 C19 120.3(7) . .
C21 C20 C19 119.1(7) . .
C20 C21 C22 118.5(8) . .
C20 C21 H21A 120.7 . .
C22 C21 H21A 120.7 . .
C23 C22 C21 121.8(9) . .
C23 C22 H22A 119.1 . .
C21 C22 H22A 119.1 . .
C22 C23 C24 119.7(9) . .
C22 C23 H23A 120.2 . .
C24 C23 H23A 120.2 . .
C25 C24 C23 118.7(9) . .
C25 C24 H24A 120.7 . .
C23 C24 H24A 120.7 . .
C20 C25 C24 120.9(8) . .
C20 C25 H25A 119.6 . .
C24 C25 H25A 119.6 . .
O2 C26 N3 121.4(6) . .
O2 C26 C27 118.4(6) . .
N3 C26 C27 120.2(5) . .
C32 C27 C28 119.1(6) . .
C32 C27 C26 122.3(6) . .
C28 C27 C26 118.6(6) . .
C29 C28 C27 120.2(7) . .
C29 C28 H28A 119.9 . .
C27 C28 H28A 119.9 . .
C28 C29 C30 120.4(7) . .
C28 C29 H29A 119.8 . .
C30 C29 H29A 119.8 . .
C31 C30 C29 120.2(7) . .
C31 C30 H30A 119.9 . .
C29 C30 H30A 119.9 . .
C30 C31 C32 120.7(8) . .
C30 C31 H31A 119.6 . .
C32 C31 H31A 119.6 . .
C27 C32 C31 119.4(8) . .
C27 C32 H32A 120.3 . .
C31 C32 H32A 120.3 . .
C1 N1 C2 117.8(6) . .
C1 N1 Ag1 119.8(4) . .
C2 N1 Ag1 121.2(5) . .
C19 N2 C6 123.7(6) . .
C19 N2 C7 117.8(5) . .
C6 N2 C7 118.5(5) . .
C26 N3 C13 115.7(5) . .
C26 N3 C12 125.2(5) . .
C13 N3 C12 118.4(5) . .
C18 N4 C17 117.2(6) . .
C18 N4 Ag1 120.1(5) . 2_764
C17 N4 Ag1 122.7(4) . 2_764
O5 N5 O4 121.4(13) . .
O5 N5 O3 113.4(14) . .
O4 N5 O3 119.2(13) . .
H1WA O1W H1WB 143.9 . .
H2WA O2W H2WB 98.1 . .
H3WA O3W H3WB 120.8 . .

loop_
_geom_bond_atom_site_label_1
_geom_bond_atom_site_label_2
_geom_bond_distance
_geom_bond_site_symmetry_2
Ag1 N4 2.148(5) 2_765
Ag1 N1 2.164(5) .
C1 N1 1.338(8) .
C1 C5 1.371(9) .
C1 H1A 0.9300 .
C2 N1 1.339(8) .
C2 C3 1.364(9) .
C2 H2A 0.9300 .
C3 C4 1.384(9) .
C3 H3A 0.9300 .
C4 C5 1.389(8) .
C4 H4A 0.9300 .
C5 C6 1.513(9) .
C6 N2 1.469(8) .
C6 H6A 0.9700 .
C6 H6B 0.9700 .
C7 N2 1.495(8) .
C7 C12 1.512(9) .
C7 C8 1.519(9) .
C7 H7A 0.9800 .
C8 C9 1.512(10) .
C8 H8A 0.9700 .
C8 H8B 0.9700 .
C9 C10 1.536(12) .
C9 H9A 0.9700 .
C9 H9B 0.9700 .
C10 C11 1.516(10) .
C10 H10A 0.9700 .
C10 H10B 0.9700 .
C11 C12 1.559(8) .
C11 H11A 0.9700 .
C11 H11B 0.9700 .
C12 N3 1.484(7) .
C12 H12A 0.9800 .
C13 N3 1.470(7) .
C13 C14 1.515(9) .
C13 H13A 0.9700 .
C13 H13B 0.9700 .
C14 C15 1.363(10) .
C14 C18 1.412(8) .
C15 C16 1.350(9) .
C15 H15A 0.9300 .
C16 C17 1.359(10) .
C16 H16A 0.9300 .
C17 N4 1.351(9) .
C17 H17A 0.9300 .
C18 N4 1.327(8) .
C18 H18A 0.9300 .
C19 O1 1.228(9) .
C19 N2 1.341(8) .
C19 C20 1.517(10) .
C20 C25 1.380(11) .
C20 C21 1.385(10) .
C21 C22 1.403(12) .
C21 H21A 0.9300 .
C22 C23 1.347(14) .
C22 H22A 0.9300 .
C23 C24 1.419(14) .
C23 H23A 0.9300 .
C24 C25 1.387(12) .
C24 H24A 0.9300 .
C25 H25A 0.9300 .
C26 O2 1.230(7) .
C26 N3 1.337(8) .
C26 C27 1.512(9) .
C27 C32 1.375(9) .
C27 C28 1.395(9) .
C28 C29 1.364(9) .
C28 H28A 0.9300 .
C29 C30 1.373(12) .
C29 H29A 0.9300 .
C30 C31 1.347(12) .
C30 H30A 0.9300 .
C31 C32 1.396(11) .
C31 H31A 0.9300 .
C32 H32A 0.9300 .
N4 Ag1 2.148(5) 2_764
N5 O5 1.168(12) .
N5 O4 1.203(13) .
N5 O3 1.269(14) .
O1W H1WA 0.7000 .
O1W H1WB 0.8504 .
O2W H2WA 0.8000 .
O2W H2WB 0.7998 .
O3W H3WA 0.8000 .
O3W H3WB 0.7000 .

loop_
_geom_hbond_atom_site_label_D
_geom_hbond_atom_site_label_H
_geom_hbond_atom_site_label_A
_geom_hbond_distance_DH
_geom_hbond_distance_HA
_geom_hbond_distance_DA
_geom_hbond_angle_DHA
_geom_hbond_site_symmetry_A
O1W H1WA O3W 0.70 2.54 2.87(3) 111.2 .
O1W H1WB O2W 0.85 1.88 2.73(3) 174.3 .
O2W H2WA O3 0.80 2.45 3.25(2) 175.8 2_874
O2W H2WB O3W 0.80 1.96 2.74(4) 166.6 4_566
O3W H3WA O1 0.80 1.98 2.77(3) 170.7 .
O3W H3WB O1W 0.70 2.45 2.87(3) 119.8 .
